data_7246334
loop_
_publ_author_name
'Pei, Xin-Yue'
'He, Ying'
'Wang, Jia-Yin'
'Wang, Hong-Yan'
'Bo, Qi-Bing'

_publ_section_title
;
 Substituted benzoate-anchored decanuclear titanium-oxo clusters featuring
 an unprecedented defective double-cubane geometry
;
_journal_issue 11
_journal_name_full CrystEngComm
_journal_page_first 1617
_journal_page_last 1625
_journal_paper_doi 10.1039/D2CE01653B
_journal_volume 25
_journal_year 2023
_chemical_formula_moiety 'C84 H126 N2 O36 Ti10'
_chemical_formula_sum 'C84 H126 N2 O36 Ti10'
_chemical_formula_weight 2218.86
_space_group_crystal_system triclinic
_space_group_IT_number 2
_space_group_name_Hall '-P 1'
_space_group_name_H-M_alt 'P -1'
_atom_sites_solution_hydrogens mixed
_atom_sites_solution_primary dual
_audit_creation_date 2022-12-08
_audit_creation_method
;
Olex2 1.3
(compiled Nov 21 2019 18:26:39 for OlexSys, GUI svn.r6003)
;
_audit_update_record
;
2022-12-09 deposited with the CCDC.	2023-01-30 downloaded from the CCDC.
;
_cell_angle_alpha 119.360(4)
_cell_angle_beta 99.503(4)
_cell_angle_gamma 106.205(4)
_cell_formula_units_Z 1
_cell_length_a 15.2841(7)
_cell_length_b 15.8379(5)
_cell_length_c 16.1254(6)
_cell_measurement_reflns_used 9807
_cell_measurement_temperature 293(2)
_cell_measurement_theta_max 28.7360
_cell_measurement_theta_min 3.1820
_cell_volume 3046.9(3)
_computing_molecular_graphics 'Olex2 1.3 (Dolomanov et al., 2009)'
_computing_publication_material 'Olex2 1.3 (Dolomanov et al., 2009)'
_computing_structure_refinement 'SHELXL 2018/3 (Sheldrick, 2015)'
_computing_structure_solution 'SHELXT  (Sheldrick, 2015)'
_diffrn_ambient_temperature 293(2)
_diffrn_detector 'CCD area detector'
_diffrn_detector_area_resol_mean 5.6
_diffrn_detector_type 'Bruker SMART CCD 6000 area detector'
_diffrn_measured_fraction_theta_full 0.998
_diffrn_measured_fraction_theta_max 0.998
_diffrn_measurement_device 'three-circle diffractometer'
_diffrn_measurement_device_type 'Bruker SMART CCD 6000 area detector'
_diffrn_measurement_method '\w scans'
_diffrn_radiation_monochromator graphite
_diffrn_radiation_probe x-ray
_diffrn_radiation_type MoK\a
_diffrn_radiation_wavelength 0.71073
_diffrn_reflns_av_unetI/netI 0.0641
_diffrn_reflns_Laue_measured_fraction_full 0.998
_diffrn_reflns_Laue_measured_fraction_max 0.998
_diffrn_reflns_limit_h_max 19
_diffrn_reflns_limit_h_min -19
_diffrn_reflns_limit_k_max 19
_diffrn_reflns_limit_k_min -19
_diffrn_reflns_limit_l_max 20
_diffrn_reflns_limit_l_min -20
_diffrn_reflns_number 12433
_diffrn_reflns_point_group_measured_fraction_full 0.998
_diffrn_reflns_point_group_measured_fraction_max 0.998
_diffrn_reflns_theta_full 25.242
_diffrn_reflns_theta_max 26.373
_diffrn_reflns_theta_min 3.064
_diffrn_source 'sealed X-ray tube'
_diffrn_source_target Mo
_exptl_absorpt_coefficient_mu 0.684
_exptl_crystal_colour colourless
_exptl_crystal_colour_primary colourless
_exptl_crystal_density_diffrn 1.209
_exptl_crystal_description prism
_exptl_crystal_F_000 1152
_exptl_crystal_size_max 0.2
_exptl_crystal_size_mid 0.2
_exptl_crystal_size_min 0.1
_refine_diff_density_max 0.501
_refine_diff_density_min -0.434
_refine_diff_density_rms 0.079
_refine_ls_extinction_method none
_refine_ls_goodness_of_fit_ref 1.055
_refine_ls_hydrogen_treatment constr
_refine_ls_matrix_type full
_refine_ls_number_parameters 727
_refine_ls_number_reflns 12433
_refine_ls_number_restraints 311
_refine_ls_restrained_S_all 1.072
_refine_ls_R_factor_all 0.0879
_refine_ls_R_factor_gt 0.0566
_refine_ls_shift/su_max 0.001
_refine_ls_shift/su_mean 0.000
_refine_ls_structure_factor_coef Fsqd
_refine_ls_weighting_details 'w=1/[\s^2^(Fo^2^)+(0.0963P)^2^+0.9085P] where P=(Fo^2^+2Fc^2^)/3'
_refine_ls_weighting_scheme calc
_refine_ls_wR_factor_gt 0.1660
_refine_ls_wR_factor_ref 0.1826
_reflns_Friedel_coverage 0.000
_reflns_number_gt 8412
_reflns_number_total 12433
_reflns_threshold_expression 'I > 2\s(I)'
_cod_data_source_file d2ce01653b2.cif
_cod_data_source_block Ti-MB
_cod_depositor_comments 'Adding full bibliography for 7246333--7246336.cif.'
_cod_original_cell_volume 3046.9(2)
_cod_database_code 7246334
_shelx_shelxl_version_number 2018/3
_shelx_space_group_comment
;
The symmetry employed for this shelxl refinement is uniquely defined
by the following loop, which should always be used as a source of
symmetry information in preference to the above space-group names.
They are only intended as comments.
;
_shelx_estimated_absorpt_t_max 0.935
_shelx_estimated_absorpt_t_min 0.875
_olex2_refinement_description
;
1. Twinned data refinement
 Scales: 0.8894(13)
 0.1106(13)
2. Fixed Uiso
 At 1.2 times of:
  All C(H) groups
 At 1.5 times of:
  All C(H,H,H) groups
3. Restrained distances
 C36-C34 = C47-C46 = C47-C35 = C45-C34
 1.52 with sigma of 0.02
 C39-C37 = C44-C37 = C48-C37A = C43-C37A
 1.52 with sigma of 0.02
 O17-C34 = O17-C47
 1.4 with sigma of 0.02
 C51-C32 = C53-C31 = C33-C31 = C52-C51
 1.52 with sigma of 0.02
 O17-C47 \\sim O17-C34
 with sigma of 0.02
 O14-C49 \\sim O14-C28
 with sigma of 0.02
 C29-C28 \\sim C49-C38 \\sim C50-C28 \\sim C49-C30
 with sigma of 0.02
 O15-C51 \\sim O15-C31
 with sigma of 0.02
4. Uiso/Uaniso restraints and constraints
C48 \\sim C37A \\sim O16 \\sim C43: within 2A with sigma of 0.01 and sigma for
terminal atoms of 0.02 within 2A
C47 \\sim C46 \\sim C35 \\sim O17: within 2A with sigma of 0.01 and sigma for
terminal atoms of 0.02 within 2A
C36 \\sim C34 \\sim C45 \\sim O17: within 2A with sigma of 0.01 and sigma for
terminal atoms of 0.02 within 2A
C44 \\sim C37 \\sim C39 \\sim O16: within 2A with sigma of 0.01 and sigma for
terminal atoms of 0.02 within 2A
C49 \\sim C38 \\sim C30: within 2A with sigma of 0.01 and sigma for terminal
atoms of 0.02 within 2A
C29 \\sim C28 \\sim C50 \\sim O14: within 2A with sigma of 0.01 and sigma for
terminal atoms of 0.02 within 2A
Uanis(C48) \\sim Ueq, Uanis(C37A) \\sim Ueq, Uanis(C43) \\sim Ueq, Uanis(O16)
\\sim Ueq: with sigma of 0.04 and sigma for terminal atoms of 0.08
Uanis(C39) \\sim Ueq, Uanis(C37) \\sim Ueq, Uanis(C44) \\sim Ueq, Uanis(O16)
\\sim Ueq: with sigma of 0.04 and sigma for terminal atoms of 0.08
5. Rigid body (RIGU) restrains
 C48, C37A, C43, O16
 with sigma for 1-2 distances of 0.001 and sigma for 1-3 distances of 0.001
 C47, C35, C46, O17
 with sigma for 1-2 distances of 0.001 and sigma for 1-3 distances of 0.001
 C34, C36, C45, O17
 with sigma for 1-2 distances of 0.001 and sigma for 1-3 distances of 0.001
 C39, C37, C44, O16
 with sigma for 1-2 distances of 0.001 and sigma for 1-3 distances of 0.001
 C38, C49, C30, O14
 with sigma for 1-2 distances of 0.001 and sigma for 1-3 distances of 0.002
 C28, C50, C29, O14
 with sigma for 1-2 distances of 0.001 and sigma for 1-3 distances of 0.002
 C32, C51, C52, O15
 with sigma for 1-2 distances of 0.001 and sigma for 1-3 distances of 0.001
 C53, C31, C33, O15
 with sigma for 1-2 distances of 0.001 and sigma for 1-3 distances of 0.001
6. Others
 Sof(C30)=Sof(H30A)=Sof(H30B)=Sof(H30C)=Sof(C32)=Sof(H32A)=Sof(H32B)=Sof(H32C)=
 Sof(C34)=Sof(H34)=Sof(C36)=Sof(H36A)=Sof(H36B)=Sof(H36C)=Sof(C45)=Sof(H45A)=
 Sof(H45B)=Sof(H45C)=Sof(C48)=Sof(H48A)=Sof(H48B)=Sof(H48C)=Sof(C43)=Sof(H43A)=
 Sof(H43B)=Sof(H43C)=Sof(C37A)=Sof(H37A)=Sof(C38)=Sof(H38A)=Sof(H38B)=Sof(H38C)=
 Sof(C49)=Sof(H49)=Sof(C52)=Sof(H52A)=Sof(H52B)=Sof(H52C)=Sof(C51)=Sof(H51)=1-
 FVAR(1)
 Sof(C28)=Sof(H28)=Sof(C29)=Sof(H29A)=Sof(H29B)=Sof(H29C)=Sof(C31)=Sof(H31)=
 Sof(C33)=Sof(H33A)=Sof(H33B)=Sof(H33C)=Sof(C35)=Sof(H35A)=Sof(H35B)=Sof(H35C)=
 Sof(C37)=Sof(H37)=Sof(C39)=Sof(H39A)=Sof(H39B)=Sof(H39C)=Sof(C46)=Sof(H46A)=
 Sof(H46B)=Sof(H46C)=Sof(C47)=Sof(H47)=Sof(C44)=Sof(H44A)=Sof(H44B)=Sof(H44C)=
 Sof(C50)=Sof(H50A)=Sof(H50B)=Sof(H50C)=Sof(C53)=Sof(H53A)=Sof(H53B)=Sof(H53C)=
 FVAR(1)
7.a Riding coordinates:
 C48(H48A,H48B,H48C)
7.b Ternary CH refined with riding coordinates:
 C25(H25), C28(H28), C31(H31), C34(H34), C37(H37), C47(H47), C37A(H37A),
 C49(H49), C51(H51)
7.c Aromatic/amide H refined with riding coordinates:
 C3(H3), C4(H4), C7(H7), C8(H8), C11(H11), C12(H12), C15(H15), C16(H16),
 C19(H19), C20(H20), C23(H23), C24(H24), C40(H40)
7.d Idealised Me refined as rotating group:
 C6(H6A,H6B,H6C), C14(H14A,H14B,H14C), C22(H22A,H22B,H22C), C26(H26A,H26B,
 H26C), C27(H27A,H27B,H27C), C29(H29A,H29B,H29C), C30(H30A,H30B,H30C), C32(H32A,
 H32B,H32C), C33(H33A,H33B,H33C), C35(H35A,H35B,H35C), C36(H36A,H36B,H36C),
 C39(H39A,H39B,H39C), C41(H41A,H41B,H41C), C42(H42A,H42B,H42C), C45(H45A,H45B,
 H45C), C46(H46A,H46B,H46C), C44(H44A,H44B,H44C), C43(H43A,H43B,H43C), C38(H38A,
 H38B,H38C), C50(H50A,H50B,H50C), C52(H52A,H52B,H52C), C53(H53A,H53B,H53C)
;
_platon_squeeze_void_probe_radius 1.20
_olex2_submission_special_instructions 'No special instructions were received'

loop_
_space_group_symop_operation_xyz
'x, y, z'
'-x, -y, -z'

loop_
_atom_site_label
_atom_site_type_symbol
_atom_site_fract_x
_atom_site_fract_y
_atom_site_fract_z
_atom_site_U_iso_or_equiv
_atom_site_adp_type
_atom_site_occupancy
_atom_site_site_symmetry_order
_atom_site_calc_flag
_atom_site_refinement_flags_posn
_atom_site_refinement_flags_adp
_atom_site_refinement_flags_occupancy
_atom_site_disorder_assembly
_atom_site_disorder_group
Ti1 Ti 0.49568(5) 0.65605(5) 0.50963(5) 0.02692(17) Uani 1 1 d . . . . .
Ti2 Ti 0.35294(5) 0.43808(5) 0.53195(5) 0.02729(17) Uani 1 1 d . . . . .
Ti3 Ti 0.49288(5) 0.45066(5) 0.25853(5) 0.02819(17) Uani 1 1 d . . . . .
Ti4 Ti 0.35474(5) 0.23136(5) 0.27894(5) 0.03234(18) Uani 1 1 d . . . . .
Ti5 Ti 0.57012(5) 0.32514(5) 0.31740(5) 0.03199(18) Uani 1 1 d . . . . .
O1 O 0.40948(18) 0.56797(19) 0.53668(18) 0.0284(5) Uani 1 1 d . . . . .
O2 O 0.51035(18) 0.55044(18) 0.39443(17) 0.0271(5) Uani 1 1 d . . . . .
O3 O 0.38065(17) 0.34604(18) 0.42234(18) 0.0280(5) Uani 1 1 d . . . . .
O4 O 0.43780(18) 0.33170(19) 0.26259(18) 0.0303(6) Uani 1 1 d . . . . .
O5 O 0.61919(19) 0.45237(19) 0.32436(18) 0.0305(6) Uani 1 1 d . . . . .
O6 O 0.47626(19) 0.23489(19) 0.33918(19) 0.0314(6) Uani 1 1 d . . . . .
O7 O 0.6994(2) 0.6639(2) 0.4220(2) 0.0358(6) Uani 1 1 d . . . . .
O8 O 0.5893(2) 0.5763(2) 0.2644(2) 0.0350(6) Uani 1 1 d . . . . .
O9 O 0.4019(2) 0.2113(2) 0.4724(2) 0.0361(6) Uani 1 1 d . . . . .
O10 O 0.2855(2) 0.1349(2) 0.3215(2) 0.0420(7) Uani 1 1 d . . . . .
O11 O 0.5106(2) 0.3471(2) 0.12467(19) 0.0360(6) Uani 1 1 d . . . . .
O12 O 0.5456(2) 0.2394(2) 0.1640(2) 0.0408(7) Uani 1 1 d . . . . .
O13 O 0.4087(2) 0.6823(2) 0.4474(2) 0.0378(6) Uani 1 1 d . . . . .
O14 O 0.22775(18) 0.4030(2) 0.4719(2) 0.0398(6) Uani 1 1 d D U . . .
O15 O 0.3894(2) 0.4441(2) 0.1815(2) 0.0418(7) Uani 1 1 d D . . . .
O16 O 0.3062(2) 0.1159(2) 0.1509(2) 0.0519(8) Uani 1 1 d . U . . .
O17 O 0.6697(2) 0.2924(3) 0.3369(2) 0.0505(8) Uani 1 1 d D U . . .
O18 O 0.2378(2) 0.2636(2) 0.2413(2) 0.0450(7) Uani 1 1 d . . . . .
N1 N 0.1636(3) 0.3695(3) 0.2453(3) 0.0577(11) Uani 1 1 d . . . . .
C1 C 0.6677(3) 0.6517(3) 0.3376(3) 0.0323(8) Uani 1 1 d . . . . .
C2 C 0.7258(3) 0.7310(3) 0.3215(3) 0.0364(9) Uani 1 1 d . . . . .
C3 C 0.8213(3) 0.8008(3) 0.3846(3) 0.0462(11) Uani 1 1 d . . . . .
H3 H 0.850014 0.799758 0.439441 0.055 Uiso 1 1 calc R U . . .
C4 C 0.8745(4) 0.8722(4) 0.3671(4) 0.0552(12) Uani 1 1 d . . . . .
H4 H 0.939277 0.918001 0.409947 0.066 Uiso 1 1 calc R U . . .
C5 C 0.8348(4) 0.8775(4) 0.2884(4) 0.0594(13) Uani 1 1 d . . . . .
C6 C 0.8934(5) 0.9547(5) 0.2686(5) 0.098(2) Uani 1 1 d . . . . .
H6A H 0.958698 0.995189 0.317942 0.146 Uiso 1 1 calc R U . . .
H6B H 0.863521 1.002118 0.273861 0.146 Uiso 1 1 calc R U . . .
H6C H 0.895213 0.915915 0.201292 0.146 Uiso 1 1 calc R U . . .
C7 C 0.7384(4) 0.8095(4) 0.2265(4) 0.0611(14) Uani 1 1 d . . . . .
H7 H 0.709049 0.813654 0.174148 0.073 Uiso 1 1 calc R U . . .
C8 C 0.6844(4) 0.7349(4) 0.2411(3) 0.0498(11) Uani 1 1 d . . . . .
H8 H 0.620350 0.687585 0.196905 0.060 Uiso 1 1 calc R U . . .
C9 C 0.5262(3) 0.2654(3) 0.1024(3) 0.0378(9) Uani 1 1 d . . . . .
C10 C 0.5255(3) 0.1973(3) -0.0016(3) 0.0399(10) Uani 1 1 d . . . . .
C11 C 0.5013(4) 0.2191(4) -0.0736(3) 0.0528(12) Uani 1 1 d . . . . .
H11 H 0.486275 0.277241 -0.056190 0.063 Uiso 1 1 calc R U . . .
C12 C 0.4995(4) 0.1542(4) -0.1715(4) 0.0659(15) Uani 1 1 d . . . . .
H12 H 0.483344 0.169932 -0.218909 0.079 Uiso 1 1 calc R U . . .
C13 C 0.5211(5) 0.0669(4) -0.2005(4) 0.0664(16) Uani 1 1 d . . . . .
C14 C 0.5226(6) -0.0001(5) -0.3052(4) 0.101(3) Uani 1 1 d . . . . .
H14A H 0.471488 -0.006269 -0.354151 0.152 Uiso 1 1 calc R U . . .
H14B H 0.512806 -0.069835 -0.321392 0.152 Uiso 1 1 calc R U . . .
H14C H 0.584638 0.032814 -0.307236 0.152 Uiso 1 1 calc R U . . .
C15 C 0.5465(5) 0.0472(4) -0.1269(4) 0.0703(16) Uani 1 1 d . . . . .
H15 H 0.564101 -0.009211 -0.143200 0.084 Uiso 1 1 calc R U . . .
C16 C 0.5462(4) 0.1095(4) -0.0305(3) 0.0549(13) Uani 1 1 d . . . . .
H16 H 0.560142 0.092182 0.016059 0.066 Uiso 1 1 calc R U . . .
C17 C 0.3213(3) 0.1408(3) 0.4022(3) 0.0376(9) Uani 1 1 d . . . . .
C18 C 0.2627(3) 0.0570(3) 0.4130(3) 0.0411(10) Uani 1 1 d . . . . .
C19 C 0.1704(4) -0.0198(4) 0.3404(4) 0.0577(13) Uani 1 1 d . . . . .
H19 H 0.144282 -0.019164 0.284457 0.069 Uiso 1 1 calc R U . . .
C20 C 0.1186(4) -0.0961(4) 0.3526(5) 0.0727(16) Uani 1 1 d . . . . .
H20 H 0.057736 -0.148229 0.302903 0.087 Uiso 1 1 calc R U . . .
C21 C 0.1530(4) -0.0985(4) 0.4357(5) 0.0652(15) Uani 1 1 d . . . . .
C22 C 0.0923(5) -0.1841(5) 0.4458(6) 0.096(2) Uani 1 1 d . . . . .
H22A H 0.024255 -0.205928 0.412764 0.144 Uiso 1 1 calc R U . . .
H22B H 0.106018 -0.156398 0.516686 0.144 Uiso 1 1 calc R U . . .
H22C H 0.108206 -0.244359 0.414267 0.144 Uiso 1 1 calc R U . . .
C23 C 0.2435(4) -0.0229(4) 0.5069(5) 0.0621(14) Uani 1 1 d . . . . .
H23 H 0.268697 -0.023746 0.562982 0.074 Uiso 1 1 calc R U . . .
C24 C 0.2987(3) 0.0558(3) 0.4966(4) 0.0466(11) Uani 1 1 d . . . . .
H24 H 0.359802 0.107397 0.546090 0.056 Uiso 1 1 calc R U . . .
C25 C 0.4040(4) 0.7503(4) 0.4159(4) 0.0568(13) Uani 1 1 d . . . . .
H25 H 0.459069 0.819861 0.466013 0.068 Uiso 1 1 calc R U . . .
C26 C 0.3130(5) 0.7666(5) 0.4159(5) 0.087(2) Uani 1 1 d . . . . .
H26A H 0.258000 0.701643 0.361705 0.130 Uiso 1 1 calc R U . . .
H26B H 0.316521 0.822282 0.406015 0.130 Uiso 1 1 calc R U . . .
H26C H 0.305577 0.786329 0.480064 0.130 Uiso 1 1 calc R U . . .
C27 C 0.4174(5) 0.7083(5) 0.3156(4) 0.0763(17) Uani 1 1 d . . . . .
H27A H 0.480319 0.706351 0.322659 0.114 Uiso 1 1 calc R U . . .
H27B H 0.413353 0.754103 0.293727 0.114 Uiso 1 1 calc R U . . .
H27C H 0.367309 0.637647 0.265870 0.114 Uiso 1 1 calc R U . . .
C28 C 0.1286(7) 0.3593(9) 0.4575(13) 0.063(3) Uani 0.625(6) 1 d D U P A 1
H28 H 0.097696 0.386662 0.424021 0.076 Uiso 0.625(6) 1 calc R U P A 1
C29 C 0.1108(7) 0.3991(9) 0.5508(8) 0.085(3) Uani 0.625(6) 1 d D U P A 1
H29A H 0.042614 0.363382 0.536445 0.127 Uiso 0.625(6) 1 calc R U P A 1
H29B H 0.128936 0.474392 0.585169 0.127 Uiso 0.625(6) 1 calc R U P A 1
H29C H 0.148704 0.386391 0.593518 0.127 Uiso 0.625(6) 1 calc R U P A 1
C30 C 0.100(2) 0.2323(17) 0.381(3) 0.080(6) Uani 0.375(6) 1 d D U P A 2
H30A H 0.030891 0.193677 0.362038 0.120 Uiso 0.375(6) 1 calc R U P A 2
H30B H 0.135406 0.205596 0.409360 0.120 Uiso 0.375(6) 1 calc R U P A 2
H30C H 0.113279 0.223178 0.321973 0.120 Uiso 0.375(6) 1 calc R U P A 2
C31 C 0.3465(6) 0.4043(8) 0.0746(6) 0.055(2) Uani 0.625(6) 1 d D . P A 1
H31 H 0.358411 0.340964 0.034827 0.066 Uiso 0.625(6) 1 calc R U P A 1
C32 C 0.368(2) 0.466(3) 0.045(3) 0.082(6) Uani 0.375(6) 1 d D . P A 2
H32A H 0.430354 0.461660 0.050861 0.122 Uiso 0.375(6) 1 calc R U P A 2
H32B H 0.378483 0.539064 0.075721 0.122 Uiso 0.375(6) 1 calc R U P A 2
H32C H 0.328423 0.424872 -0.026319 0.122 Uiso 0.375(6) 1 calc R U P A 2
C33 C 0.2382(7) 0.3666(12) 0.0452(8) 0.098(4) Uani 0.625(6) 1 d D . P A 1
H33A H 0.222515 0.426882 0.077244 0.147 Uiso 0.625(6) 1 calc R U P A 1
H33B H 0.214205 0.320955 0.066875 0.147 Uiso 0.625(6) 1 calc R U P A 1
H33C H 0.208265 0.327637 -0.027590 0.147 Uiso 0.625(6) 1 calc R U P A 1
C34 C 0.7075(12) 0.2194(13) 0.2810(13) 0.076(3) Uani 0.375(6) 1 d D U P A 2
H34 H 0.654503 0.160422 0.216313 0.091 Uiso 0.375(6) 1 calc R U P A 2
C35 C 0.8274(10) 0.3252(13) 0.4237(12) 0.174(7) Uani 0.625(6) 1 d D U P A 1
H35A H 0.819474 0.384861 0.474944 0.261 Uiso 0.625(6) 1 calc R U P A 1
H35B H 0.879044 0.350339 0.403621 0.261 Uiso 0.625(6) 1 calc R U P A 1
H35C H 0.843458 0.287059 0.450765 0.261 Uiso 0.625(6) 1 calc R U P A 1
C36 C 0.7444(19) 0.1736(19) 0.3306(17) 0.107(5) Uani 0.375(6) 1 d D U P A 2
H36A H 0.810740 0.221038 0.376356 0.160 Uiso 0.375(6) 1 calc R U P A 2
H36B H 0.741737 0.106063 0.279831 0.160 Uiso 0.375(6) 1 calc R U P A 2
H36C H 0.704876 0.163420 0.368287 0.160 Uiso 0.375(6) 1 calc R U P A 2
C37 C 0.2390(9) 0.0275(10) 0.0630(8) 0.101(3) Uani 0.625(6) 1 d D U P A 1
H37 H 0.252092 -0.027919 0.066877 0.122 Uiso 0.625(6) 1 calc R U P A 1
C39 C 0.1356(9) 0.0021(11) 0.0645(11) 0.151(6) Uani 0.625(6) 1 d D U P A 1
H39A H 0.106485 0.036598 0.041107 0.227 Uiso 0.625(6) 1 calc R U P A 1
H39B H 0.138014 0.027399 0.132859 0.227 Uiso 0.625(6) 1 calc R U P A 1
H39C H 0.097246 -0.073638 0.020558 0.227 Uiso 0.625(6) 1 calc R U P A 1
C40 C 0.2388(3) 0.3537(4) 0.2747(3) 0.0462(11) Uani 1 1 d . . . . .
H40 H 0.296526 0.413180 0.323500 0.055 Uiso 1 1 calc R U . . .
C41 C 0.0712(4) 0.2791(5) 0.1672(5) 0.0849(19) Uani 1 1 d . . . . .
H41A H 0.080042 0.214180 0.139521 0.127 Uiso 1 1 calc R U . . .
H41B H 0.050986 0.288252 0.113633 0.127 Uiso 1 1 calc R U . . .
H41C H 0.022163 0.275614 0.197124 0.127 Uiso 1 1 calc R U . . .
C42 C 0.1707(5) 0.4782(5) 0.2893(5) 0.0859(19) Uani 1 1 d . . . . .
H42A H 0.234635 0.528517 0.340131 0.129 Uiso 1 1 calc R U . . .
H42B H 0.122444 0.486841 0.320206 0.129 Uiso 1 1 calc R U . . .
H42C H 0.159746 0.490287 0.236529 0.129 Uiso 1 1 calc R U . . .
C45 C 0.7895(14) 0.2688(16) 0.2559(16) 0.109(5) Uani 0.375(6) 1 d D U P A 2
H45A H 0.763729 0.280933 0.206281 0.164 Uiso 0.375(6) 1 calc R U P A 2
H45B H 0.820445 0.221468 0.228809 0.164 Uiso 0.375(6) 1 calc R U P A 2
H45C H 0.836578 0.335494 0.316732 0.164 Uiso 0.375(6) 1 calc R U P A 2
C46 C 0.7084(13) 0.1477(12) 0.2583(14) 0.187(9) Uani 0.625(6) 1 d D U P A 1
H46A H 0.643834 0.107833 0.250535 0.280 Uiso 0.625(6) 1 calc R U P A 1
H46B H 0.751924 0.119747 0.273910 0.280 Uiso 0.625(6) 1 calc R U P A 1
H46C H 0.707134 0.142104 0.196054 0.280 Uiso 0.625(6) 1 calc R U P A 1
C47 C 0.7418(8) 0.2584(10) 0.3403(11) 0.121(4) Uani 0.625(6) 1 d D U P A 1
H47 H 0.767794 0.283439 0.300924 0.145 Uiso 0.625(6) 1 calc R U P A 1
C48 C 0.187(2) -0.0520(14) 0.018(2) 0.159(8) Uani 0.375(6) 1 d D U P A 2
H48A H 0.137157 -0.096565 -0.049045 0.239 Uiso 0.375(6) 1 d R U P A 2
H48B H 0.160757 -0.058105 0.065305 0.239 Uiso 0.375(6) 1 d R U P A 2
H48C H 0.239787 -0.074085 0.015575 0.239 Uiso 0.375(6) 1 d R U P A 2
C44 C 0.2603(14) 0.0116(14) -0.0249(9) 0.166(6) Uani 0.625(6) 1 d D U P A 1
H44A H 0.240730 -0.063098 -0.073748 0.248 Uiso 0.625(6) 1 calc R U P A 1
H44B H 0.329168 0.049511 -0.005626 0.248 Uiso 0.625(6) 1 calc R U P A 1
H44C H 0.225284 0.037856 -0.054558 0.248 Uiso 0.625(6) 1 calc R U P A 1
C43 C 0.2685(19) 0.094(2) -0.0067(14) 0.132(7) Uani 0.375(6) 1 d D U P A 2
H43A H 0.332680 0.095407 0.005654 0.198 Uiso 0.375(6) 1 calc R U P A 2
H43B H 0.273416 0.163779 0.013804 0.198 Uiso 0.375(6) 1 calc R U P A 2
H43C H 0.229921 0.043758 -0.078034 0.198 Uiso 0.375(6) 1 calc R U P A 2
C37A C 0.2227(16) 0.0629(14) 0.0514(13) 0.097(4) Uani 0.375(6) 1 d D U P A 2
H37A H 0.171756 0.088668 0.063748 0.117 Uiso 0.375(6) 1 calc R U P A 2
C38 C 0.0824(12) 0.4219(16) 0.479(2) 0.113(7) Uani 0.375(6) 1 d D U P A 2
H38A H 0.080922 0.439744 0.429888 0.170 Uiso 0.375(6) 1 calc R U P A 2
H38B H 0.118939 0.485571 0.546321 0.170 Uiso 0.375(6) 1 calc R U P A 2
H38C H 0.016919 0.388642 0.473689 0.170 Uiso 0.375(6) 1 calc R U P A 2
C49 C 0.1293(14) 0.3475(16) 0.458(3) 0.092(6) Uani 0.375(6) 1 d D U P A 2
H49 H 0.139759 0.349464 0.521096 0.110 Uiso 0.375(6) 1 calc R U P A 2
C50 C 0.0769(13) 0.2411(11) 0.3851(16) 0.081(5) Uani 0.625(6) 1 d D U P A 1
H50A H 0.092619 0.208395 0.418755 0.122 Uiso 0.625(6) 1 calc R U P A 1
H50B H 0.097140 0.218277 0.327310 0.122 Uiso 0.625(6) 1 calc R U P A 1
H50C H 0.007680 0.220316 0.362586 0.122 Uiso 0.625(6) 1 calc R U P A 1
C52 C 0.2635(13) 0.3001(13) 0.0312(11) 0.083(5) Uani 0.375(6) 1 d D . P A 2
H52A H 0.223943 0.276541 -0.035248 0.124 Uiso 0.375(6) 1 calc R U P A 2
H52B H 0.222504 0.278189 0.062510 0.124 Uiso 0.375(6) 1 calc R U P A 2
H52C H 0.309902 0.269251 0.025042 0.124 Uiso 0.375(6) 1 calc R U P A 2
C51 C 0.3179(11) 0.4221(13) 0.0974(10) 0.061(4) Uani 0.375(6) 1 d D . P A 2
H51 H 0.273212 0.454615 0.120168 0.074 Uiso 0.375(6) 1 calc R U P A 2
C53 C 0.4011(12) 0.4843(16) 0.0573(16) 0.075(4) Uani 0.625(6) 1 d D . P A 1
H53A H 0.378242 0.455364 -0.014221 0.112 Uiso 0.625(6) 1 calc R U P A 1
H53B H 0.469548 0.501547 0.080868 0.112 Uiso 0.625(6) 1 calc R U P A 1
H53C H 0.390685 0.547736 0.094128 0.112 Uiso 0.625(6) 1 calc R U P A 1

loop_
_atom_site_aniso_label
_atom_site_aniso_U_11
_atom_site_aniso_U_22
_atom_site_aniso_U_33
_atom_site_aniso_U_23
_atom_site_aniso_U_13
_atom_site_aniso_U_12
Ti1 0.0299(4) 0.0274(3) 0.0258(3) 0.0160(3) 0.0091(3) 0.0137(3)
Ti2 0.0238(4) 0.0305(3) 0.0269(4) 0.0165(3) 0.0079(3) 0.0108(3)
Ti3 0.0312(4) 0.0297(3) 0.0247(3) 0.0160(3) 0.0089(3) 0.0138(3)
Ti4 0.0345(4) 0.0277(3) 0.0263(4) 0.0136(3) 0.0056(3) 0.0087(3)
Ti5 0.0370(4) 0.0350(4) 0.0315(4) 0.0200(3) 0.0148(3) 0.0211(3)
O1 0.0277(14) 0.0320(13) 0.0295(13) 0.0193(12) 0.0100(11) 0.0142(11)
O2 0.0311(14) 0.0273(12) 0.0246(13) 0.0147(11) 0.0111(11) 0.0138(11)
O3 0.0265(14) 0.0286(12) 0.0273(13) 0.0159(11) 0.0065(11) 0.0111(11)
O4 0.0317(15) 0.0312(13) 0.0259(13) 0.0167(12) 0.0077(12) 0.0108(11)
O5 0.0352(15) 0.0336(13) 0.0271(13) 0.0171(12) 0.0146(12) 0.0181(12)
O6 0.0416(16) 0.0259(12) 0.0287(13) 0.0156(12) 0.0120(12) 0.0167(12)
O7 0.0364(16) 0.0387(15) 0.0346(15) 0.0240(13) 0.0133(13) 0.0120(12)
O8 0.0368(16) 0.0358(14) 0.0323(15) 0.0213(13) 0.0106(13) 0.0123(13)
O9 0.0418(17) 0.0308(14) 0.0361(15) 0.0207(13) 0.0124(14) 0.0133(13)
O10 0.0413(17) 0.0353(15) 0.0364(16) 0.0206(14) 0.0053(14) 0.0038(13)
O11 0.0491(18) 0.0361(14) 0.0298(14) 0.0188(13) 0.0193(13) 0.0234(13)
O12 0.0565(19) 0.0410(15) 0.0330(15) 0.0212(14) 0.0200(14) 0.0281(14)
O13 0.0442(17) 0.0440(15) 0.0380(15) 0.0279(14) 0.0146(13) 0.0259(14)
O14 0.0218(13) 0.0505(16) 0.0465(16) 0.0301(15) 0.0079(12) 0.0119(12)
O15 0.0409(17) 0.0460(16) 0.0360(14) 0.0241(14) 0.0038(12) 0.0192(13)
O16 0.066(2) 0.0345(15) 0.0314(14) 0.0118(13) 0.0051(14) 0.0110(14)
O17 0.0564(19) 0.069(2) 0.0555(18) 0.0423(17) 0.0282(16) 0.0448(17)
O18 0.0368(17) 0.0477(17) 0.0396(17) 0.0228(15) 0.0038(14) 0.0133(14)
N1 0.043(2) 0.065(3) 0.065(3) 0.040(2) 0.005(2) 0.024(2)
C1 0.033(2) 0.039(2) 0.035(2) 0.023(2) 0.0184(19) 0.0206(19)
C2 0.041(2) 0.036(2) 0.040(2) 0.024(2) 0.020(2) 0.0177(19)
C3 0.039(3) 0.049(2) 0.049(3) 0.031(2) 0.012(2) 0.012(2)
C4 0.047(3) 0.053(3) 0.060(3) 0.036(3) 0.013(2) 0.009(2)
C5 0.060(3) 0.056(3) 0.073(3) 0.048(3) 0.026(3) 0.016(3)
C6 0.091(5) 0.100(5) 0.120(6) 0.091(5) 0.029(4) 0.011(4)
C7 0.073(4) 0.065(3) 0.056(3) 0.048(3) 0.019(3) 0.019(3)
C8 0.049(3) 0.050(3) 0.044(3) 0.030(2) 0.011(2) 0.011(2)
C9 0.044(3) 0.034(2) 0.033(2) 0.0172(19) 0.016(2) 0.0164(19)
C10 0.051(3) 0.035(2) 0.035(2) 0.0180(19) 0.019(2) 0.022(2)
C11 0.086(4) 0.054(3) 0.039(2) 0.030(2) 0.032(3) 0.042(3)
C12 0.115(5) 0.067(3) 0.042(3) 0.036(3) 0.039(3) 0.055(3)
C13 0.116(5) 0.064(3) 0.041(3) 0.029(3) 0.042(3) 0.058(3)
C14 0.190(8) 0.089(5) 0.054(4) 0.037(4) 0.066(5) 0.088(5)
C15 0.121(5) 0.062(3) 0.054(3) 0.033(3) 0.046(3) 0.063(4)
C16 0.086(4) 0.056(3) 0.042(3) 0.031(2) 0.030(3) 0.044(3)
C17 0.042(3) 0.033(2) 0.041(2) 0.021(2) 0.017(2) 0.018(2)
C18 0.044(3) 0.035(2) 0.051(3) 0.027(2) 0.022(2) 0.018(2)
C19 0.054(3) 0.051(3) 0.060(3) 0.036(3) 0.010(3) 0.007(2)
C20 0.050(3) 0.066(3) 0.096(4) 0.055(4) 0.015(3) 0.005(3)
C21 0.055(3) 0.064(3) 0.105(5) 0.062(4) 0.042(3) 0.026(3)
C22 0.074(4) 0.102(5) 0.170(7) 0.111(5) 0.057(5) 0.037(4)
C23 0.072(4) 0.069(3) 0.092(4) 0.064(3) 0.046(3) 0.043(3)
C24 0.050(3) 0.041(2) 0.059(3) 0.032(2) 0.025(2) 0.021(2)
C25 0.075(4) 0.065(3) 0.066(3) 0.050(3) 0.031(3) 0.047(3)
C26 0.110(5) 0.101(5) 0.092(5) 0.065(4) 0.038(4) 0.078(4)
C27 0.114(5) 0.092(4) 0.069(4) 0.063(4) 0.045(4) 0.062(4)
C28 0.025(2) 0.069(4) 0.082(5) 0.037(4) 0.018(3) 0.014(3)
C29 0.057(6) 0.105(7) 0.103(5) 0.060(5) 0.048(5) 0.036(5)
C30 0.028(11) 0.083(7) 0.137(14) 0.084(9) 0.012(9) 0.001(5)
C31 0.051(4) 0.067(5) 0.036(3) 0.027(4) 0.001(3) 0.024(4)
C32 0.068(14) 0.128(15) 0.055(11) 0.063(12) 0.008(11) 0.037(11)
C33 0.051(4) 0.153(11) 0.063(6) 0.063(8) -0.006(4) 0.020(5)
C34 0.068(6) 0.088(6) 0.082(6) 0.040(4) 0.034(5) 0.059(5)
C35 0.100(7) 0.179(10) 0.153(9) 0.048(8) -0.027(6) 0.076(7)
C36 0.128(13) 0.116(10) 0.110(11) 0.061(9) 0.047(9) 0.097(9)
C37 0.099(5) 0.063(5) 0.053(3) -0.006(3) -0.018(3) 0.021(4)
C39 0.086(4) 0.084(8) 0.121(9) -0.005(7) -0.021(5) -0.016(5)
C40 0.041(3) 0.057(3) 0.040(2) 0.030(2) 0.008(2) 0.018(2)
C41 0.052(4) 0.109(5) 0.083(4) 0.054(4) 0.001(3) 0.034(4)
C42 0.080(5) 0.083(4) 0.104(5) 0.058(4) 0.021(4) 0.043(4)
C45 0.106(10) 0.117(11) 0.114(11) 0.050(9) 0.077(8) 0.068(8)
C46 0.154(11) 0.135(7) 0.170(11) 0.005(7) 0.003(9) 0.121(8)
C47 0.085(5) 0.116(6) 0.114(6) 0.026(5) 0.001(4) 0.078(4)
C48 0.144(15) 0.060(6) 0.114(12) 0.003(6) -0.045(10) -0.017(7)
C44 0.186(11) 0.126(10) 0.040(3) -0.017(6) -0.001(6) 0.028(10)
C43 0.162(13) 0.137(12) 0.032(6) 0.030(8) -0.008(8) 0.038(12)
C37A 0.108(7) 0.072(6) 0.045(4) 0.012(5) -0.017(4) 0.020(6)
C38 0.042(8) 0.130(11) 0.184(16) 0.095(11) 0.039(9) 0.047(8)
C49 0.031(4) 0.095(8) 0.163(14) 0.084(9) 0.037(6) 0.021(5)
C50 0.039(9) 0.073(5) 0.083(7) 0.034(4) 0.003(6) -0.007(5)
C52 0.068(10) 0.099(8) 0.033(6) 0.023(5) -0.003(5) 0.014(6)
C51 0.052(7) 0.093(7) 0.041(5) 0.038(5) 0.007(4) 0.038(6)
C53 0.076(9) 0.099(8) 0.048(7) 0.051(7) 0.008(8) 0.026(7)

loop_
_atom_type_symbol
_atom_type_description
_atom_type_scat_dispersion_real
_atom_type_scat_dispersion_imag
_atom_type_scat_source
C C 0.0033 0.0016 'International Tables Vol C Tables 4.2.6.8 and 6.1.1.4'
H H 0.0000 0.0000 'International Tables Vol C Tables 4.2.6.8 and 6.1.1.4'
N N 0.0061 0.0033 'International Tables Vol C Tables 4.2.6.8 and 6.1.1.4'
O O 0.0106 0.0060 'International Tables Vol C Tables 4.2.6.8 and 6.1.1.4'
Ti Ti 0.2776 0.4457 'International Tables Vol C Tables 4.2.6.8 and 6.1.1.4'

loop_
_geom_angle_atom_site_label_1
_geom_angle_atom_site_label_2
_geom_angle_atom_site_label_3
_geom_angle
_geom_angle_site_symmetry_1
_geom_angle_site_symmetry_3
_geom_angle_publ_flag
Ti4 Ti1 Ti2 76.55(2) 2_666 2_666 ?
Ti5 Ti1 Ti2 117.42(3) 2_666 2_666 ?
Ti5 Ti1 Ti4 59.75(2) 2_666 2_666 ?
O1 Ti1 Ti2 103.41(8) . 2_666 ?
O1 Ti1 Ti4 89.40(8) . 2_666 ?
O1 Ti1 Ti5 40.78(7) . 2_666 ?
O1 Ti1 O3 95.64(10) . 2_666 ?
O1 Ti1 O6 79.88(10) . 2_666 ?
O1 Ti1 O9 161.91(11) . 2_666 ?
O2 Ti1 Ti2 43.21(7) . 2_666 ?
O2 Ti1 Ti4 119.69(8) . 2_666 ?
O2 Ti1 Ti5 137.70(7) . 2_666 ?
O2 Ti1 O1 100.09(10) . . ?
O2 Ti1 O3 79.06(10) . 2_666 ?
O2 Ti1 O6 158.05(11) . 2_666 ?
O2 Ti1 O9 96.98(10) . 2_666 ?
O3 Ti1 Ti2 36.11(7) 2_666 2_666 ?
O3 Ti1 Ti4 40.64(7) 2_666 2_666 ?
O3 Ti1 Ti5 88.34(7) 2_666 2_666 ?
O3 Ti1 O6 79.10(10) 2_666 2_666 ?
O3 Ti1 O9 81.70(10) 2_666 2_666 ?
O6 Ti1 Ti2 115.13(8) 2_666 2_666 ?
O6 Ti1 Ti4 38.60(7) 2_666 2_666 ?
O6 Ti1 Ti5 39.17(7) 2_666 2_666 ?
O6 Ti1 O9 82.05(10) 2_666 2_666 ?
O9 Ti1 Ti2 85.04(8) 2_666 2_666 ?
O9 Ti1 Ti4 76.89(8) 2_666 2_666 ?
O9 Ti1 Ti5 121.12(8) 2_666 2_666 ?
O13 Ti1 Ti2 139.50(9) . 2_666 ?
O13 Ti1 Ti4 137.41(9) . 2_666 ?
O13 Ti1 Ti5 101.55(9) . 2_666 ?
O13 Ti1 O1 98.89(12) . . ?
O13 Ti1 O2 99.98(11) . . ?
O13 Ti1 O3 165.37(11) . 2_666 ?
O13 Ti1 O6 101.71(11) . 2_666 ?
O13 Ti1 O9 83.94(12) . 2_666 ?
Ti3 Ti2 Ti1 75.05(2) 2_666 2_666 ?
Ti5 Ti2 Ti1 117.17(3) 2_666 2_666 ?
Ti5 Ti2 Ti3 59.59(2) 2_666 2_666 ?
O1 Ti2 Ti1 102.37(8) . 2_666 ?
O1 Ti2 Ti3 88.50(7) . 2_666 ?
O1 Ti2 Ti5 41.61(7) . 2_666 ?
O1 Ti2 O2 95.12(10) . 2_666 ?
O1 Ti2 O5 79.32(10) . 2_666 ?
O1 Ti2 O7 160.84(11) . 2_666 ?
O2 Ti2 Ti1 37.43(6) 2_666 2_666 ?
O2 Ti2 Ti3 37.68(6) 2_666 2_666 ?
O2 Ti2 Ti5 87.24(7) 2_666 2_666 ?
O3 Ti2 Ti1 40.04(7) . 2_666 ?
O3 Ti2 Ti3 114.91(8) . 2_666 ?
O3 Ti2 Ti5 136.47(8) . 2_666 ?
O3 Ti2 O1 99.06(10) . . ?
O3 Ti2 O2 77.23(10) . 2_666 ?
O3 Ti2 O5 155.64(11) . 2_666 ?
O3 Ti2 O7 98.53(10) . 2_666 ?
O5 Ti2 Ti1 116.13(8) 2_666 2_666 ?
O5 Ti2 Ti3 41.10(7) 2_666 2_666 ?
O5 Ti2 Ti5 37.77(7) 2_666 2_666 ?
O5 Ti2 O2 78.71(10) 2_666 2_666 ?
O5 Ti2 O7 81.52(10) 2_666 2_666 ?
O7 Ti2 Ti1 86.38(8) 2_666 2_666 ?
O7 Ti2 Ti3 77.21(8) 2_666 2_666 ?
O7 Ti2 Ti5 119.23(8) 2_666 2_666 ?
O7 Ti2 O2 81.41(10) 2_666 2_666 ?
O14 Ti2 Ti1 138.64(10) . 2_666 ?
O14 Ti2 Ti3 141.56(10) . 2_666 ?
O14 Ti2 Ti5 101.92(10) . 2_666 ?
O14 Ti2 O1 97.90(12) . . ?
O14 Ti2 O2 166.95(11) . 2_666 ?
O14 Ti2 O3 101.51(12) . . ?
O14 Ti2 O5 102.78(12) . 2_666 ?
O14 Ti2 O7 85.97(12) . 2_666 ?
O2 Ti3 Ti2 43.91(8) . 2_666 ?
O2 Ti3 O5 83.48(10) . . ?
O2 Ti3 O8 87.06(10) . . ?
O2 Ti3 O11 165.17(11) . . ?
O4 Ti3 Ti2 89.21(8) . 2_666 ?
O4 Ti3 O2 94.41(10) . . ?
O4 Ti3 O5 82.13(10) . . ?
O4 Ti3 O8 163.70(12) . . ?
O4 Ti3 O11 86.58(10) . . ?
O5 Ti3 Ti2 39.64(7) . 2_666 ?
O5 Ti3 O8 81.91(10) . . ?
O5 Ti3 O11 82.00(10) . . ?
O8 Ti3 Ti2 80.60(8) . 2_666 ?
O8 Ti3 O11 87.93(10) . . ?
O11 Ti3 Ti2 121.40(8) . 2_666 ?
O15 Ti3 Ti2 148.70(10) . 2_666 ?
O15 Ti3 O2 105.57(12) . . ?
O15 Ti3 O4 102.24(12) . . ?
O15 Ti3 O5 169.44(12) . . ?
O15 Ti3 O8 92.95(12) . . ?
O15 Ti3 O11 88.63(12) . . ?
O3 Ti4 Ti1 41.77(7) . 2_666 ?
O3 Ti4 O10 81.97(10) . . ?
O3 Ti4 O18 85.14(11) . . ?
O4 Ti4 Ti1 88.51(8) . 2_666 ?
O4 Ti4 O3 91.12(10) . . ?
O4 Ti4 O6 82.52(11) . . ?
O4 Ti4 O10 169.38(11) . . ?
O4 Ti4 O18 91.43(11) . . ?
O6 Ti4 Ti1 41.87(7) . 2_666 ?
O6 Ti4 O3 83.49(10) . . ?
O6 Ti4 O10 88.67(11) . . ?
O6 Ti4 O18 167.00(11) . . ?
O10 Ti4 Ti1 80.97(8) . 2_666 ?
O16 Ti4 Ti1 144.25(11) . 2_666 ?
O16 Ti4 O3 167.61(13) . . ?
O16 Ti4 O4 99.37(12) . . ?
O16 Ti4 O6 104.30(13) . . ?
O16 Ti4 O10 88.50(12) . . ?
O16 Ti4 O18 88.00(14) . . ?
O18 Ti4 Ti1 126.88(9) . 2_666 ?
O18 Ti4 O10 95.98(12) . . ?
Ti2 Ti5 Ti1 77.00(2) 2_666 2_666 ?
O1 Ti5 Ti1 38.18(7) 2_666 2_666 ?
O1 Ti5 Ti2 40.10(7) 2_666 2_666 ?
O1 Ti5 O4 91.92(10) 2_666 . ?
O1 Ti5 O12 168.08(10) 2_666 . ?
O4 Ti5 Ti1 84.92(7) . 2_666 ?
O4 Ti5 Ti2 86.12(7) . 2_666 ?
O5 Ti5 Ti1 115.33(8) . 2_666 ?
O5 Ti5 Ti2 39.87(7) . 2_666 ?
O5 Ti5 O1 79.91(10) . 2_666 ?
O5 Ti5 O4 79.56(10) . . ?
O5 Ti5 O6 148.30(11) . . ?
O5 Ti5 O12 89.52(11) . . ?
O6 Ti5 Ti1 42.17(7) . 2_666 ?
O6 Ti5 Ti2 117.27(8) . 2_666 ?
O6 Ti5 O1 80.27(10) . 2_666 ?
O6 Ti5 O4 76.64(10) . . ?
O6 Ti5 O12 106.78(11) . . ?
O12 Ti5 Ti1 148.43(9) . 2_666 ?
O12 Ti5 Ti2 129.33(8) . 2_666 ?
O12 Ti5 O4 80.67(10) . . ?
O17 Ti5 Ti1 101.51(10) . 2_666 ?
O17 Ti5 Ti2 105.79(11) . 2_666 ?
O17 Ti5 O1 99.83(13) . 2_666 ?
O17 Ti5 O4 167.40(13) . . ?
O17 Ti5 O5 106.82(13) . . ?
O17 Ti5 O6 100.76(13) . . ?
O17 Ti5 O12 88.43(13) . . ?
Ti1 O1 Ti2 152.93(14) . . ?
Ti1 O1 Ti5 101.04(11) . 2_666 ?
Ti2 O1 Ti5 98.30(10) . 2_666 ?
Ti1 O2 Ti2 99.36(10) . 2_666 ?
Ti3 O2 Ti1 161.67(14) . . ?
Ti3 O2 Ti2 98.41(10) . 2_666 ?
Ti2 O3 Ti1 103.85(11) . 2_666 ?
Ti2 O3 Ti4 157.29(14) . . ?
Ti4 O3 Ti1 97.59(11) . 2_666 ?
Ti3 O4 Ti4 161.97(15) . . ?
Ti3 O4 Ti5 97.38(11) . . ?
Ti4 O4 Ti5 97.27(10) . . ?
Ti2 O5 Ti3 99.26(11) 2_666 . ?
Ti5 O5 Ti2 102.36(11) . 2_666 ?
Ti5 O5 Ti3 100.36(12) . . ?
Ti4 O6 Ti1 99.53(11) . 2_666 ?
Ti4 O6 Ti5 103.17(11) . . ?
Ti5 O6 Ti1 98.66(11) . 2_666 ?
C1 O7 Ti2 129.6(3) . 2_666 ?
C1 O8 Ti3 127.2(2) . . ?
C17 O9 Ti1 130.9(2) . 2_666 ?
C17 O10 Ti4 125.8(3) . . ?
C9 O11 Ti3 127.4(2) . . ?
C9 O12 Ti5 127.7(3) . . ?
C25 O13 Ti1 141.1(3) . . ?
C28 O14 Ti2 151.5(9) . . ?
C49 O14 Ti2 145.0(18) . . ?
C31 O15 Ti3 136.5(4) . . ?
C51 O15 Ti3 162.7(8) . . ?
C37 O16 Ti4 158.2(6) . . ?
C37A O16 Ti4 139.0(9) . . ?
C34 O17 Ti5 139.9(8) . . ?
C47 O17 Ti5 173.5(6) . . ?
C40 O18 Ti4 126.4(3) . . ?
C40 N1 C41 120.6(4) . . ?
C40 N1 C42 120.4(4) . . ?
C41 N1 C42 119.0(4) . . ?
O7 C1 O8 125.0(3) . . ?
O7 C1 C2 118.3(4) . . ?
O8 C1 C2 116.7(3) . . ?
C3 C2 C1 121.3(4) . . ?
C3 C2 C8 118.7(4) . . ?
C8 C2 C1 120.0(4) . . ?
C2 C3 H3 119.8 . . ?
C2 C3 C4 120.4(4) . . ?
C4 C3 H3 119.8 . . ?
C3 C4 H4 119.1 . . ?
C5 C4 C3 121.8(5) . . ?
C5 C4 H4 119.1 . . ?
C4 C5 C6 121.7(5) . . ?
C4 C5 C7 118.0(4) . . ?
C7 C5 C6 120.3(5) . . ?
C5 C6 H6A 109.5 . . ?
C5 C6 H6B 109.5 . . ?
C5 C6 H6C 109.5 . . ?
H6A C6 H6B 109.5 . . ?
H6A C6 H6C 109.5 . . ?
H6B C6 H6C 109.5 . . ?
C5 C7 H7 119.5 . . ?
C5 C7 C8 121.1(4) . . ?
C8 C7 H7 119.5 . . ?
C2 C8 C7 120.0(4) . . ?
C2 C8 H8 120.0 . . ?
C7 C8 H8 120.0 . . ?
O11 C9 O12 124.7(4) . . ?
O11 C9 C10 117.8(3) . . ?
O12 C9 C10 117.5(3) . . ?
C11 C10 C9 120.2(4) . . ?
C16 C10 C9 121.4(4) . . ?
C16 C10 C11 118.4(4) . . ?
C10 C11 H11 120.0 . . ?
C10 C11 C12 120.0(4) . . ?
C12 C11 H11 120.0 . . ?
C11 C12 H12 119.1 . . ?
C13 C12 C11 121.8(4) . . ?
C13 C12 H12 119.1 . . ?
C12 C13 C14 121.3(5) . . ?
C12 C13 C15 117.4(4) . . ?
C15 C13 C14 121.3(5) . . ?
C13 C14 H14A 109.5 . . ?
C13 C14 H14B 109.5 . . ?
C13 C14 H14C 109.5 . . ?
H14A C14 H14B 109.5 . . ?
H14A C14 H14C 109.5 . . ?
H14B C14 H14C 109.5 . . ?
C13 C15 H15 119.4 . . ?
C16 C15 C13 121.2(4) . . ?
C16 C15 H15 119.4 . . ?
C10 C16 H16 119.4 . . ?
C15 C16 C10 121.1(4) . . ?
C15 C16 H16 119.4 . . ?
O9 C17 O10 125.0(4) . . ?
O9 C17 C18 118.2(4) . . ?
O10 C17 C18 116.9(4) . . ?
C19 C18 C17 120.6(4) . . ?
C24 C18 C17 120.1(4) . . ?
C24 C18 C19 119.3(4) . . ?
C18 C19 H19 120.5 . . ?
C20 C19 C18 119.1(5) . . ?
C20 C19 H19 120.5 . . ?
C19 C20 H20 118.7 . . ?
C19 C20 C21 122.6(5) . . ?
C21 C20 H20 118.7 . . ?
C20 C21 C22 120.4(5) . . ?
C23 C21 C20 118.1(4) . . ?
C23 C21 C22 121.5(5) . . ?
C21 C22 H22A 109.5 . . ?
C21 C22 H22B 109.5 . . ?
C21 C22 H22C 109.5 . . ?
H22A C22 H22B 109.5 . . ?
H22A C22 H22C 109.5 . . ?
H22B C22 H22C 109.5 . . ?
C21 C23 H23 119.6 . . ?
C21 C23 C24 120.8(5) . . ?
C24 C23 H23 119.6 . . ?
C18 C24 C23 120.1(5) . . ?
C18 C24 H24 119.9 . . ?
C23 C24 H24 119.9 . . ?
O13 C25 H25 107.4 . . ?
O13 C25 C26 110.9(4) . . ?
O13 C25 C27 109.5(4) . . ?
C26 C25 H25 107.4 . . ?
C26 C25 C27 113.9(5) . . ?
C27 C25 H25 107.4 . . ?
C25 C26 H26A 109.5 . . ?
C25 C26 H26B 109.5 . . ?
C25 C26 H26C 109.5 . . ?
H26A C26 H26B 109.5 . . ?
H26A C26 H26C 109.5 . . ?
H26B C26 H26C 109.5 . . ?
C25 C27 H27A 109.5 . . ?
C25 C27 H27B 109.5 . . ?
C25 C27 H27C 109.5 . . ?
H27A C27 H27B 109.5 . . ?
H27A C27 H27C 109.5 . . ?
H27B C27 H27C 109.5 . . ?
O14 C28 H28 104.6 . . ?
O14 C28 C29 113.2(11) . . ?
O14 C28 C50 115.1(10) . . ?
C29 C28 H28 104.6 . . ?
C29 C28 C50 113.2(14) . . ?
C50 C28 H28 104.6 . . ?
C28 C29 H29A 109.5 . . ?
C28 C29 H29B 109.5 . . ?
C28 C29 H29C 109.5 . . ?
H29A C29 H29B 109.5 . . ?
H29A C29 H29C 109.5 . . ?
H29B C29 H29C 109.5 . . ?
H30A C30 H30B 109.5 . . ?
H30A C30 H30C 109.5 . . ?
H30B C30 H30C 109.5 . . ?
C49 C30 H30A 109.5 . . ?
C49 C30 H30B 109.5 . . ?
C49 C30 H30C 109.5 . . ?
O15 C31 H31 106.4 . . ?
O15 C31 C33 108.9(7) . . ?
O15 C31 C53 108.9(10) . . ?
C33 C31 H31 106.4 . . ?
C53 C31 H31 106.4 . . ?
C53 C31 C33 119.0(11) . . ?
H32A C32 H32B 109.5 . . ?
H32A C32 H32C 109.5 . . ?
H32B C32 H32C 109.5 . . ?
C51 C32 H32A 109.5 . . ?
C51 C32 H32B 109.5 . . ?
C51 C32 H32C 109.5 . . ?
C31 C33 H33A 109.5 . . ?
C31 C33 H33B 109.5 . . ?
C31 C33 H33C 109.5 . . ?
H33A C33 H33B 109.5 . . ?
H33A C33 H33C 109.5 . . ?
H33B C33 H33C 109.5 . . ?
O17 C34 H34 107.5 . . ?
O17 C34 C36 115.3(13) . . ?
O17 C34 C45 112.1(12) . . ?
C36 C34 H34 107.5 . . ?
C36 C34 C45 106.7(17) . . ?
C45 C34 H34 107.5 . . ?
H35A C35 H35B 109.5 . . ?
H35A C35 H35C 109.5 . . ?
H35B C35 H35C 109.5 . . ?
C47 C35 H35A 109.5 . . ?
C47 C35 H35B 109.5 . . ?
C47 C35 H35C 109.5 . . ?
C34 C36 H36A 109.5 . . ?
C34 C36 H36B 109.5 . . ?
C34 C36 H36C 109.5 . . ?
H36A C36 H36B 109.5 . . ?
H36A C36 H36C 109.5 . . ?
H36B C36 H36C 109.5 . . ?
O16 C37 H37 101.1 . . ?
O16 C37 C39 112.7(9) . . ?
O16 C37 C44 113.8(11) . . ?
C39 C37 H37 101.1 . . ?
C44 C37 H37 101.1 . . ?
C44 C37 C39 122.6(13) . . ?
C37 C39 H39A 109.5 . . ?
C37 C39 H39B 109.5 . . ?
C37 C39 H39C 109.5 . . ?
H39A C39 H39B 109.5 . . ?
H39A C39 H39C 109.5 . . ?
H39B C39 H39C 109.5 . . ?
O18 C40 N1 123.9(4) . . ?
O18 C40 H40 118.0 . . ?
N1 C40 H40 118.0 . . ?
N1 C41 H41A 109.5 . . ?
N1 C41 H41B 109.5 . . ?
N1 C41 H41C 109.5 . . ?
H41A C41 H41B 109.5 . . ?
H41A C41 H41C 109.5 . . ?
H41B C41 H41C 109.5 . . ?
N1 C42 H42A 109.5 . . ?
N1 C42 H42B 109.5 . . ?
N1 C42 H42C 109.5 . . ?
H42A C42 H42B 109.5 . . ?
H42A C42 H42C 109.5 . . ?
H42B C42 H42C 109.5 . . ?
C34 C45 H45A 109.5 . . ?
C34 C45 H45B 109.5 . . ?
C34 C45 H45C 109.5 . . ?
H45A C45 H45B 109.5 . . ?
H45A C45 H45C 109.5 . . ?
H45B C45 H45C 109.5 . . ?
H46A C46 H46B 109.5 . . ?
H46A C46 H46C 109.5 . . ?
H46B C46 H46C 109.5 . . ?
C47 C46 H46A 109.5 . . ?
C47 C46 H46B 109.5 . . ?
C47 C46 H46C 109.5 . . ?
O17 C47 C35 118.3(10) . . ?
O17 C47 C46 111.3(9) . . ?
O17 C47 H47 92.6 . . ?
C35 C47 C46 129.8(11) . . ?
C35 C47 H47 92.6 . . ?
C46 C47 H47 92.6 . . ?
H48A C48 H48B 109.5 . . ?
H48A C48 H48C 109.5 . . ?
H48B C48 H48C 109.5 . . ?
C37A C48 H48A 109.3 . . ?
C37A C48 H48B 108.0 . . ?
C37A C48 H48C 111.1 . . ?
C37 C44 H44A 109.5 . . ?
C37 C44 H44B 109.5 . . ?
C37 C44 H44C 109.5 . . ?
H44A C44 H44B 109.5 . . ?
H44A C44 H44C 109.5 . . ?
H44B C44 H44C 109.5 . . ?
H43A C43 H43B 109.5 . . ?
H43A C43 H43C 109.5 . . ?
H43B C43 H43C 109.5 . . ?
C37A C43 H43A 109.5 . . ?
C37A C43 H43B 109.5 . . ?
C37A C43 H43C 109.5 . . ?
O16 C37A H37A 111.0 . . ?
C48 C37A O16 100.2(14) . . ?
C48 C37A H37A 111.0 . . ?
C43 C37A O16 103.8(15) . . ?
C43 C37A C48 119(2) . . ?
C43 C37A H37A 111.0 . . ?
H38A C38 H38B 109.5 . . ?
H38A C38 H38C 109.5 . . ?
H38B C38 H38C 109.5 . . ?
C49 C38 H38A 109.5 . . ?
C49 C38 H38B 109.5 . . ?
C49 C38 H38C 109.5 . . ?
O14 C49 C30 107.0(17) . . ?
O14 C49 C38 106.9(15) . . ?
O14 C49 H49 100.7 . . ?
C30 C49 H49 100.7 . . ?
C38 C49 C30 135(3) . . ?
C38 C49 H49 100.7 . . ?
C28 C50 H50A 109.5 . . ?
C28 C50 H50B 109.5 . . ?
C28 C50 H50C 109.5 . . ?
H50A C50 H50B 109.5 . . ?
H50A C50 H50C 109.5 . . ?
H50B C50 H50C 109.5 . . ?
H52A C52 H52B 109.5 . . ?
H52A C52 H52C 109.5 . . ?
H52B C52 H52C 109.5 . . ?
C51 C52 H52A 109.5 . . ?
C51 C52 H52B 109.5 . . ?
C51 C52 H52C 109.5 . . ?
O15 C51 C32 108.9(16) . . ?
O15 C51 C52 103.7(11) . . ?
O15 C51 H51 110.2 . . ?
C32 C51 C52 113(2) . . ?
C32 C51 H51 110.2 . . ?
C52 C51 H51 110.2 . . ?
C31 C53 H53A 109.5 . . ?
C31 C53 H53B 109.5 . . ?
C31 C53 H53C 109.5 . . ?
H53A C53 H53B 109.5 . . ?
H53A C53 H53C 109.5 . . ?
H53B C53 H53C 109.5 . . ?

loop_
_geom_bond_atom_site_label_1
_geom_bond_atom_site_label_2
_geom_bond_distance
_geom_bond_site_symmetry_2
_geom_bond_publ_flag
Ti1 Ti2 3.0793(9) 2_666 ?
Ti1 Ti4 3.0364(10) 2_666 ?
Ti1 Ti5 3.0264(9) 2_666 ?
Ti1 O1 1.906(2) . ?
Ti1 O2 1.897(2) . ?
Ti1 O3 2.040(2) 2_666 ?
Ti1 O6 2.055(3) 2_666 ?
Ti1 O9 2.089(3) 2_666 ?
Ti1 O13 1.796(3) . ?
Ti2 Ti3 3.0477(9) 2_666 ?
Ti2 Ti5 3.0016(10) 2_666 ?
Ti2 O1 1.954(2) . ?
Ti2 O2 2.137(2) 2_666 ?
Ti2 O3 1.869(2) . ?
Ti2 O5 1.970(2) 2_666 ?
Ti2 O7 2.109(2) 2_666 ?
Ti2 O14 1.782(3) . ?
Ti3 O2 1.883(2) . ?
Ti3 O4 1.875(2) . ?
Ti3 O5 2.030(3) . ?
Ti3 O8 2.067(3) . ?
Ti3 O11 2.096(3) . ?
Ti3 O15 1.786(3) . ?
Ti4 O3 1.995(2) . ?
Ti4 O4 1.898(2) . ?
Ti4 O6 1.921(3) . ?
Ti4 O10 2.071(3) . ?
Ti4 O16 1.787(3) . ?
Ti4 O18 2.069(3) . ?
Ti5 O1 2.014(2) 2_666 ?
Ti5 O4 2.121(3) . ?
Ti5 O5 1.882(2) . ?
Ti5 O6 1.934(3) . ?
Ti5 O12 2.054(3) . ?
Ti5 O17 1.768(3) . ?
O7 C1 1.265(4) . ?
O8 C1 1.267(5) . ?
O9 C17 1.256(5) . ?
O10 C17 1.273(5) . ?
O11 C9 1.267(4) . ?
O12 C9 1.271(5) . ?
O13 C25 1.410(5) . ?
O14 C28 1.404(8) . ?
O14 C49 1.432(14) . ?
O15 C31 1.459(7) . ?
O15 C51 1.410(11) . ?
O16 C37 1.340(10) . ?
O16 C37A 1.521(18) . ?
O17 C34 1.416(11) . ?
O17 C47 1.360(8) . ?
O18 C40 1.249(5) . ?
N1 C40 1.306(5) . ?
N1 C41 1.465(7) . ?
N1 C42 1.466(7) . ?
C1 C2 1.486(5) . ?
C2 C3 1.376(6) . ?
C2 C8 1.383(6) . ?
C3 H3 0.9300 . ?
C3 C4 1.378(6) . ?
C4 H4 0.9300 . ?
C4 C5 1.365(7) . ?
C5 C6 1.504(6) . ?
C5 C7 1.380(7) . ?
C6 H6A 0.9600 . ?
C6 H6B 0.9600 . ?
C6 H6C 0.9600 . ?
C7 H7 0.9300 . ?
C7 C8 1.386(6) . ?
C8 H8 0.9300 . ?
C9 C10 1.480(5) . ?
C10 C11 1.388(6) . ?
C10 C16 1.382(6) . ?
C11 H11 0.9300 . ?
C11 C12 1.389(6) . ?
C12 H12 0.9300 . ?
C12 C13 1.383(7) . ?
C13 C14 1.500(7) . ?
C13 C15 1.391(7) . ?
C14 H14A 0.9600 . ?
C14 H14B 0.9600 . ?
C14 H14C 0.9600 . ?
C15 H15 0.9300 . ?
C15 C16 1.375(6) . ?
C16 H16 0.9300 . ?
C17 C18 1.486(5) . ?
C18 C19 1.393(6) . ?
C18 C24 1.380(6) . ?
C19 H19 0.9300 . ?
C19 C20 1.369(6) . ?
C20 H20 0.9300 . ?
C20 C21 1.380(8) . ?
C21 C22 1.513(7) . ?
C21 C23 1.367(8) . ?
C22 H22A 0.9600 . ?
C22 H22B 0.9600 . ?
C22 H22C 0.9600 . ?
C23 H23 0.9300 . ?
C23 C24 1.399(6) . ?
C24 H24 0.9300 . ?
C25 H25 0.9800 . ?
C25 C26 1.484(7) . ?
C25 C27 1.495(7) . ?
C26 H26A 0.9600 . ?
C26 H26B 0.9600 . ?
C26 H26C 0.9600 . ?
C27 H27A 0.9600 . ?
C27 H27B 0.9600 . ?
C27 H27C 0.9600 . ?
C28 H28 0.9800 . ?
C28 C29 1.428(15) . ?
C28 C50 1.490(11) . ?
C29 H29A 0.9600 . ?
C29 H29B 0.9600 . ?
C29 H29C 0.9600 . ?
C30 H30A 0.9600 . ?
C30 H30B 0.9600 . ?
C30 H30C 0.9600 . ?
C30 C49 1.487(16) . ?
C31 H31 0.9800 . ?
C31 C33 1.494(11) . ?
C31 C53 1.489(12) . ?
C32 H32A 0.9600 . ?
C32 H32B 0.9600 . ?
C32 H32C 0.9600 . ?
C32 C51 1.517(17) . ?
C33 H33A 0.9600 . ?
C33 H33B 0.9600 . ?
C33 H33C 0.9600 . ?
C34 H34 0.9800 . ?
C34 C36 1.461(16) . ?
C34 C45 1.509(16) . ?
C35 H35A 0.9600 . ?
C35 H35B 0.9600 . ?
C35 H35C 0.9600 . ?
C35 C47 1.375(13) . ?
C36 H36A 0.9600 . ?
C36 H36B 0.9600 . ?
C36 H36C 0.9600 . ?
C37 H37 0.9800 . ?
C37 C39 1.526(14) . ?
C37 C44 1.423(14) . ?
C39 H39A 0.9600 . ?
C39 H39B 0.9600 . ?
C39 H39C 0.9600 . ?
C40 H40 0.9300 . ?
C41 H41A 0.9600 . ?
C41 H41B 0.9600 . ?
C41 H41C 0.9600 . ?
C42 H42A 0.9600 . ?
C42 H42B 0.9600 . ?
C42 H42C 0.9600 . ?
C45 H45A 0.9600 . ?
C45 H45B 0.9600 . ?
C45 H45C 0.9600 . ?
C46 H46A 0.9600 . ?
C46 H46B 0.9600 . ?
C46 H46C 0.9600 . ?
C46 C47 1.444(13) . ?
C47 H47 0.9800 . ?
C48 H48A 0.9600 . ?
C48 H48B 0.9601 . ?
C48 H48C 0.9601 . ?
C48 C37A 1.510(17) . ?
C44 H44A 0.9600 . ?
C44 H44B 0.9600 . ?
C44 H44C 0.9600 . ?
C43 H43A 0.9600 . ?
C43 H43B 0.9600 . ?
C43 H43C 0.9600 . ?
C43 C37A 1.445(17) . ?
C37A H37A 0.9800 . ?
C38 H38A 0.9600 . ?
C38 H38B 0.9600 . ?
C38 H38C 0.9600 . ?
C38 C49 1.475(17) . ?
C49 H49 0.9800 . ?
C50 H50A 0.9600 . ?
C50 H50B 0.9600 . ?
C50 H50C 0.9600 . ?
C52 H52A 0.9600 . ?
C52 H52B 0.9600 . ?
C52 H52C 0.9600 . ?
C52 C51 1.534(16) . ?
C51 H51 0.9800 . ?
C53 H53A 0.9600 . ?
C53 H53B 0.9600 . ?
C53 H53C 0.9600 . ?

loop_
_geom_torsion_atom_site_label_1
_geom_torsion_atom_site_label_2
_geom_torsion_atom_site_label_3
_geom_torsion_atom_site_label_4
_geom_torsion
_geom_torsion_site_symmetry_1
_geom_torsion_site_symmetry_2
_geom_torsion_site_symmetry_3
_geom_torsion_site_symmetry_4
_geom_torsion_publ_flag
Ti1 Ti2 O3 Ti4 160.3(4) 2_666 . . . ?
Ti1 Ti2 O14 C28 95.5(11) 2_666 . . . ?
Ti1 Ti2 O14 C49 87(2) 2_666 . . . ?
Ti1 Ti4 O4 Ti3 -97.9(5) 2_666 . . . ?
Ti1 Ti4 O4 Ti5 46.21(8) 2_666 . . . ?
Ti1 Ti4 O16 C37 125.5(17) 2_666 . . . ?
Ti1 Ti4 O16 C37A 172.7(12) 2_666 . . . ?
Ti1 Ti5 O5 Ti2 17.27(13) 2_666 . . 2_666 ?
Ti1 Ti5 O5 Ti3 -84.72(10) 2_666 . . . ?
Ti1 Ti5 O17 C34 133.4(11) 2_666 . . . ?
Ti1 O9 C17 O10 2.2(6) 2_666 . . . ?
Ti1 O9 C17 C18 -178.2(2) 2_666 . . . ?
Ti1 O13 C25 C26 -151.1(4) . . . . ?
Ti1 O13 C25 C27 82.4(6) . . . . ?
Ti2 Ti1 O2 Ti3 -165.6(5) 2_666 . . . ?
Ti2 Ti1 O13 C25 -70.8(5) 2_666 . . . ?
Ti2 Ti3 O2 Ti1 165.7(5) 2_666 . . . ?
Ti2 Ti3 O4 Ti4 99.6(5) 2_666 . . . ?
Ti2 Ti3 O4 Ti5 -44.56(8) 2_666 . . . ?
Ti2 Ti3 O15 C31 153.0(6) 2_666 . . . ?
Ti2 Ti3 O15 C51 157(2) 2_666 . . . ?
Ti2 Ti5 O5 Ti3 -101.98(14) 2_666 . . . ?
Ti2 Ti5 O17 C34 -147.0(11) 2_666 . . . ?
Ti2 O7 C1 O8 7.0(6) 2_666 . . . ?
Ti2 O7 C1 C2 -172.9(2) 2_666 . . . ?
Ti2 O14 C28 C29 49.0(18) . . . . ?
Ti2 O14 C28 C50 -83(2) . . . . ?
Ti2 O14 C49 C30 -80(4) . . . . ?
Ti2 O14 C49 C38 129.9(19) . . . . ?
Ti3 Ti2 O3 Ti1 5.91(12) 2_666 . . 2_666 ?
Ti3 Ti2 O3 Ti4 166.2(3) 2_666 . . . ?
Ti3 Ti2 O14 C28 -47.9(11) 2_666 . . . ?
Ti3 Ti2 O14 C49 -57(2) 2_666 . . . ?
Ti3 O8 C1 O7 -1.7(6) . . . . ?
Ti3 O8 C1 C2 178.2(2) . . . . ?
Ti3 O11 C9 O12 -8.9(6) . . . . ?
Ti3 O11 C9 C10 173.4(3) . . . . ?
Ti3 O15 C31 C33 148.4(8) . . . . ?
Ti3 O15 C31 C53 -80.3(13) . . . . ?
Ti3 O15 C51 C32 -56(4) . . . . ?
Ti3 O15 C51 C52 65(3) . . . . ?
Ti4 Ti1 O2 Ti2 -3.78(12) 2_666 . . 2_666 ?
Ti4 Ti1 O2 Ti3 -169.4(4) 2_666 . . . ?
Ti4 Ti1 O13 C25 67.3(5) 2_666 . . . ?
Ti4 O10 C17 O9 5.3(6) . . . . ?
Ti4 O10 C17 C18 -174.3(3) . . . . ?
Ti4 O16 C37 C39 1(3) . . . . ?
Ti4 O16 C37 C44 146.4(15) . . . . ?
Ti4 O16 C37A C48 -136.3(17) . . . . ?
Ti4 O16 C37A C43 100.2(19) . . . . ?
Ti4 O18 C40 N1 177.2(3) . . . . ?
Ti5 Ti1 O2 Ti2 -80.19(13) 2_666 . . 2_666 ?
Ti5 Ti1 O2 Ti3 114.2(4) 2_666 . . . ?
Ti5 Ti1 O13 C25 124.8(4) 2_666 . . . ?
Ti5 Ti2 O3 Ti1 77.15(13) 2_666 . . 2_666 ?
Ti5 Ti2 O3 Ti4 -122.5(3) 2_666 . . . ?
Ti5 Ti2 O14 C28 -103.4(11) 2_666 . . . ?
Ti5 Ti2 O14 C49 -112(2) 2_666 . . . ?
Ti5 O12 C9 O11 -6.3(6) . . . . ?
Ti5 O12 C9 C10 171.4(3) . . . . ?
Ti5 O17 C34 C36 -137.9(15) . . . . ?
Ti5 O17 C34 C45 99.8(16) . . . . ?
O1 Ti1 O2 Ti2 -98.89(10) . . . 2_666 ?
O1 Ti1 O2 Ti3 95.5(4) . . . . ?
O1 Ti1 O13 C25 166.2(4) . . . . ?
O1 Ti2 O3 Ti1 98.48(11) . . . 2_666 ?
O1 Ti2 O3 Ti4 -101.2(3) . . . . ?
O1 Ti2 O14 C28 -145.5(10) . . . . ?
O1 Ti2 O14 C49 -154(2) . . . . ?
O1 Ti5 O5 Ti2 2.64(11) 2_666 . . 2_666 ?
O1 Ti5 O5 Ti3 -99.35(11) 2_666 . . . ?
O1 Ti5 O17 C34 172.3(11) 2_666 . . . ?
O2 Ti1 O13 C25 -91.8(4) . . . . ?
O2 Ti2 O3 Ti1 5.23(9) 2_666 . . 2_666 ?
O2 Ti2 O3 Ti4 165.6(4) 2_666 . . . ?
O2 Ti2 O14 C28 30.4(13) 2_666 . . . ?
O2 Ti2 O14 C49 22(2) 2_666 . . . ?
O2 Ti3 O4 Ti4 55.9(5) . . . . ?
O2 Ti3 O4 Ti5 -88.20(11) . . . . ?
O2 Ti3 O15 C31 164.1(6) . . . . ?
O2 Ti3 O15 C51 168(2) . . . . ?
O3 Ti1 O2 Ti2 -5.04(9) 2_666 . . 2_666 ?
O3 Ti1 O2 Ti3 -170.7(4) 2_666 . . . ?
O3 Ti1 O13 C25 -6.9(8) 2_666 . . . ?
O3 Ti2 O14 C28 113.5(11) . . . . ?
O3 Ti2 O14 C49 105(2) . . . . ?
O3 Ti4 O4 Ti3 -56.2(5) . . . . ?
O3 Ti4 O4 Ti5 87.90(10) . . . . ?
O3 Ti4 O16 C37 14(2) . . . . ?
O3 Ti4 O16 C37A 60.8(14) . . . . ?
O4 Ti3 O2 Ti1 -110.1(4) . . . . ?
O4 Ti3 O2 Ti2 84.25(11) . . . 2_666 ?
O4 Ti3 O15 C31 -97.7(6) . . . . ?
O4 Ti3 O15 C51 -94(2) . . . . ?
O4 Ti4 O16 C37 -133.9(18) . . . . ?
O4 Ti4 O16 C37A -86.7(12) . . . . ?
O4 Ti5 O5 Ti2 96.50(12) . . . 2_666 ?
O4 Ti5 O5 Ti3 -5.48(10) . . . . ?
O4 Ti5 O17 C34 13.6(13) . . . . ?
O5 Ti2 O3 Ti1 14.4(3) 2_666 . . 2_666 ?
O5 Ti2 O3 Ti4 174.7(2) 2_666 . . . ?
O5 Ti2 O14 C28 -64.7(11) 2_666 . . . ?
O5 Ti2 O14 C49 -73(2) 2_666 . . . ?
O5 Ti3 O2 Ti1 168.4(4) . . . . ?
O5 Ti3 O2 Ti2 2.71(9) . . . 2_666 ?
O5 Ti3 O4 Ti4 138.7(5) . . . . ?
O5 Ti3 O4 Ti5 -5.42(9) . . . . ?
O5 Ti3 O15 C31 15.8(10) . . . . ?
O5 Ti3 O15 C51 20(3) . . . . ?
O5 Ti5 O17 C34 -105.4(11) . . . . ?
O6 Ti1 O2 Ti2 -11.0(3) 2_666 . . 2_666 ?
O6 Ti1 O2 Ti3 -176.6(3) 2_666 . . . ?
O6 Ti1 O13 C25 84.8(4) 2_666 . . . ?
O6 Ti4 O4 Ti3 -139.5(5) . . . . ?
O6 Ti4 O4 Ti5 4.62(10) . . . . ?
O6 Ti4 O16 C37 141.5(18) . . . . ?
O6 Ti4 O16 C37A -171.3(12) . . . . ?
O6 Ti5 O5 Ti2 54.7(3) . . . 2_666 ?
O6 Ti5 O5 Ti3 -47.3(2) . . . . ?
O6 Ti5 O17 C34 90.4(11) . . . . ?
O7 Ti2 O3 Ti1 -73.88(12) 2_666 . . 2_666 ?
O7 Ti2 O3 Ti4 86.5(3) 2_666 . . . ?
O7 Ti2 O14 C28 15.6(11) 2_666 . . . ?
O7 Ti2 O14 C49 7(2) 2_666 . . . ?
O7 C1 C2 C3 15.0(6) . . . . ?
O7 C1 C2 C8 -165.6(4) . . . . ?
O8 Ti3 O2 Ti1 86.2(4) . . . . ?
O8 Ti3 O2 Ti2 -79.48(10) . . . 2_666 ?
O8 Ti3 O4 Ti4 150.5(4) . . . . ?
O8 Ti3 O4 Ti5 6.4(4) . . . . ?
O8 Ti3 O15 C31 76.3(6) . . . . ?
O8 Ti3 O15 C51 80(2) . . . . ?
O8 C1 C2 C3 -164.9(4) . . . . ?
O8 C1 C2 C8 14.5(6) . . . . ?
O9 Ti1 O2 Ti2 75.08(11) 2_666 . . 2_666 ?
O9 Ti1 O2 Ti3 -90.5(4) 2_666 . . . ?
O9 Ti1 O13 C25 4.2(4) 2_666 . . . ?
O9 C17 C18 C19 176.4(4) . . . . ?
O9 C17 C18 C24 -2.3(6) . . . . ?
O10 Ti4 O4 Ti3 -105.4(7) . . . . ?
O10 Ti4 O4 Ti5 38.7(7) . . . . ?
O10 Ti4 O16 C37 53.3(18) . . . . ?
O10 Ti4 O16 C37A 100.5(12) . . . . ?
O10 C17 C18 C19 -4.0(6) . . . . ?
O10 C17 C18 C24 177.4(4) . . . . ?
O11 Ti3 O2 Ti1 156.6(4) . . . . ?
O11 Ti3 O2 Ti2 -9.1(4) . . . 2_666 ?
O11 Ti3 O4 Ti4 -138.9(5) . . . . ?
O11 Ti3 O4 Ti5 76.97(11) . . . . ?
O11 Ti3 O15 C31 -11.5(6) . . . . ?
O11 Ti3 O15 C51 -8(2) . . . . ?
O11 C9 C10 C11 -4.6(6) . . . . ?
O11 C9 C10 C16 177.1(4) . . . . ?
O12 Ti5 O5 Ti2 177.11(12) . . . 2_666 ?
O12 Ti5 O5 Ti3 75.12(12) . . . . ?
O12 Ti5 O17 C34 -16.4(11) . . . . ?
O12 C9 C10 C11 177.5(4) . . . . ?
O12 C9 C10 C16 -0.7(6) . . . . ?
O13 Ti1 O2 Ti2 160.12(11) . . . 2_666 ?
O13 Ti1 O2 Ti3 -5.5(5) . . . . ?
O14 Ti2 O3 Ti1 -161.48(11) . . . 2_666 ?
O14 Ti2 O3 Ti4 -1.1(4) . . . . ?
O15 Ti3 O2 Ti1 -6.1(5) . . . . ?
O15 Ti3 O2 Ti2 -171.73(11) . . . 2_666 ?
O15 Ti3 O4 Ti4 -51.1(5) . . . . ?
O15 Ti3 O4 Ti5 164.81(11) . . . . ?
O16 Ti4 O4 Ti3 117.2(5) . . . . ?
O16 Ti4 O4 Ti5 -98.72(13) . . . . ?
O17 Ti5 O5 Ti2 -94.68(14) . . . 2_666 ?
O17 Ti5 O5 Ti3 163.33(12) . . . . ?
O18 Ti4 O4 Ti3 29.0(5) . . . . ?
O18 Ti4 O4 Ti5 173.07(11) . . . . ?
O18 Ti4 O16 C37 -42.8(18) . . . . ?
O18 Ti4 O16 C37A 4.4(12) . . . . ?
C1 C2 C3 C4 178.6(4) . . . . ?
C1 C2 C8 C7 179.5(4) . . . . ?
C2 C3 C4 C5 1.0(8) . . . . ?
C3 C2 C8 C7 -1.1(7) . . . . ?
C3 C4 C5 C6 -179.3(5) . . . . ?
C3 C4 C5 C7 0.7(8) . . . . ?
C4 C5 C7 C8 -2.6(8) . . . . ?
C5 C7 C8 C2 2.8(8) . . . . ?
C6 C5 C7 C8 177.4(5) . . . . ?
C8 C2 C3 C4 -0.7(7) . . . . ?
C9 C10 C11 C12 -179.2(5) . . . . ?
C9 C10 C16 C15 -179.3(5) . . . . ?
C10 C11 C12 C13 0.2(9) . . . . ?
C11 C10 C16 C15 2.4(8) . . . . ?
C11 C12 C13 C14 -177.6(6) . . . . ?
C11 C12 C13 C15 -1.1(9) . . . . ?
C12 C13 C15 C16 2.7(10) . . . . ?
C13 C15 C16 C10 -3.4(9) . . . . ?
C14 C13 C15 C16 179.2(6) . . . . ?
C16 C10 C11 C12 -0.8(8) . . . . ?
C17 C18 C19 C20 179.8(5) . . . . ?
C17 C18 C24 C23 179.8(4) . . . . ?
C18 C19 C20 C21 1.8(9) . . . . ?
C19 C18 C24 C23 1.1(7) . . . . ?
C19 C20 C21 C22 179.5(5) . . . . ?
C19 C20 C21 C23 -1.5(9) . . . . ?
C20 C21 C23 C24 1.1(8) . . . . ?
C21 C23 C24 C18 -0.9(7) . . . . ?
C22 C21 C23 C24 -179.9(5) . . . . ?
C24 C18 C19 C20 -1.5(7) . . . . ?
C41 N1 C40 O18 -1.3(7) . . . . ?
C42 N1 C40 O18 179.4(5) . . . . ?

loop_
_platon_squeeze_void_nr
_platon_squeeze_void_average_x
_platon_squeeze_void_average_y
_platon_squeeze_void_average_z
_platon_squeeze_void_volume
_platon_squeeze_void_count_electrons
_platon_squeeze_void_content
1 0.000 -0.500 0.000 714 124 ' '
2 0.500 1.000 0.500 18 -1 ' '

loop_
_twin_individual_id
_twin_individual_mass_fraction_refined
1 0.8894(13)
2 0.1106(13)
